data_7157273
loop_
_publ_author_name
'Cao, Ming'
'Teng, Qing-Hu'
'Xi, Zhi-Wei'
'Liu, Li-Qiu'
'Gu, Ren-Yong'
'Wang, Ying-Chun'

_publ_section_title
;
 Facile synthesis of 2-alkynyl oxazoles via a
 Ce(OTf)<sub>3</sub>-catalyzed cascade reaction of alkynyl carboxylic
 acids with tert-butyl isocyanide.
;
_journal_issue 4
_journal_name_full 'Organic &amp; biomolecular chemistry'
_journal_page_first 655
_journal_page_last 659
_journal_paper_doi 10.1039/c9ob02337b
_journal_volume 18
_journal_year 2020
_chemical_formula_moiety 'C27 H38 N6 O2'
_chemical_formula_sum 'C27 H38 N6 O2'
_chemical_formula_weight 478.63
_space_group_crystal_system orthorhombic
_space_group_IT_number 61
_space_group_name_Hall '-P 2ac 2ab'
_space_group_name_H-M_alt 'P b c a'
_atom_sites_solution_hydrogens geom
_atom_sites_solution_primary dual
_audit_creation_date 2019-10-17
_audit_creation_method
;
Olex2 1.3-alpha
(compiled 2019.10.11 svn.r3662 for OlexSys, GUI svn.r5962)
;
_audit_update_record
;
2019-10-18 deposited with the CCDC.	2019-12-24 downloaded from the CCDC.
;
_cell_angle_alpha 90
_cell_angle_beta 90
_cell_angle_gamma 90
_cell_formula_units_Z 8
_cell_length_a 19.2320(3)
_cell_length_b 11.92476(17)
_cell_length_c 23.5435(4)
_cell_measurement_reflns_used 5341
_cell_measurement_temperature 100.00(10)
_cell_measurement_theta_max 73.3710
_cell_measurement_theta_min 3.7440
_cell_volume 5399.40(15)
_computing_cell_refinement 'CrysAlisPro 1.171.38.43f (Rigaku OD, 2015)'
_computing_data_collection 'CrysAlisPro 1.171.38.43f (Rigaku OD, 2015)'
_computing_data_reduction 'CrysAlisPro 1.171.38.43f (Rigaku OD, 2015)'
_computing_molecular_graphics 'Olex2 1.3-alpha (Dolomanov et al., 2009)'
_computing_publication_material 'Olex2 1.3-alpha (Dolomanov et al., 2009)'
_computing_structure_refinement 'ShelXL 2018/3 (Sheldrick, 2015)'
_computing_structure_solution 'ShelXT n/a (Sheldrick, 2015)'
_diffrn_ambient_environment N~2~
_diffrn_ambient_temperature 100.00(10)
_diffrn_detector 'CCD plate'
_diffrn_detector_area_resol_mean 5.2684
_diffrn_detector_type AtlasS2
_diffrn_measured_fraction_theta_full 0.999
_diffrn_measured_fraction_theta_max 0.980
_diffrn_measurement_details
;
List of Runs (angles in degrees, time in seconds):

  # Type    Start    End  Width  t~exp~   \w     \q     \k     \f   Frames
#--------------------------------------------------------------------------
  1  \w      8.00  44.00   1.00    1.00    --   40.98 -99.00  30.00   36
  2  \w     73.00 118.00   1.00    1.50    --  106.95-125.00 150.00   45
  3  \w     87.00 112.00   1.00    1.50    --  106.95-103.00 157.00   25
  4  \w     79.00 145.00   1.00    1.50    --  106.95  30.00 120.00   66
  5  \w    108.00 177.00   1.00    1.50    --  106.95 125.00   0.00   69
  6  \w    151.00 178.00   1.00    1.50    --  106.95  77.00-180.00   27
  7  \w     82.00 147.00   1.00    1.50    --  106.95  77.00-180.00   65
  8  \w     44.00  81.00   1.00    1.00    --   40.98-125.00-120.00   37
  9  \w   -113.00 -16.00   1.00    1.00    --  -40.98 -38.00 150.00   97
;
_diffrn_measurement_device 'four-circle diffractometer'
_diffrn_measurement_device_type 'SuperNova, Dual, Cu at zero, AtlasS2'
_diffrn_measurement_method '\w scans'
_diffrn_orient_matrix_type 'CrysAlisPro convention (1999,Acta A55,543-557)'
_diffrn_orient_matrix_UB_11 0.0429992000
_diffrn_orient_matrix_UB_12 -0.0048445000
_diffrn_orient_matrix_UB_13 -0.0551448000
_diffrn_orient_matrix_UB_21 -0.0600507000
_diffrn_orient_matrix_UB_22 -0.0618894000
_diffrn_orient_matrix_UB_23 -0.0298998000
_diffrn_orient_matrix_UB_31 -0.0310125000
_diffrn_orient_matrix_UB_32 0.1132665000
_diffrn_orient_matrix_UB_33 -0.0186667000
_diffrn_radiation_monochromator mirror
_diffrn_radiation_probe x-ray
_diffrn_radiation_type 'Cu K\a'
_diffrn_radiation_wavelength 1.54184
_diffrn_reflns_av_R_equivalents 0.0358
_diffrn_reflns_av_unetI/netI 0.0400
_diffrn_reflns_Laue_measured_fraction_full 0.999
_diffrn_reflns_Laue_measured_fraction_max 0.980
_diffrn_reflns_limit_h_max 23
_diffrn_reflns_limit_h_min -22
_diffrn_reflns_limit_k_max 14
_diffrn_reflns_limit_k_min -11
_diffrn_reflns_limit_l_max 27
_diffrn_reflns_limit_l_min -29
_diffrn_reflns_number 14096
_diffrn_reflns_point_group_measured_fraction_full 0.999
_diffrn_reflns_point_group_measured_fraction_max 0.980
_diffrn_reflns_theta_full 67.684
_diffrn_reflns_theta_max 73.621
_diffrn_reflns_theta_min 3.755
_diffrn_source 'micro-focus sealed X-ray tube'
_diffrn_source_type 'SuperNova (Cu) X-ray Source'
_exptl_absorpt_coefficient_mu 0.607
_exptl_absorpt_correction_T_max 1.00000
_exptl_absorpt_correction_T_min 0.74192
_exptl_absorpt_correction_type multi-scan
_exptl_absorpt_process_details
;
CrysAlisPro 1.171.38.43f (Rigaku Oxford Diffraction, 2015)
Empirical absorption correction using spherical harmonics,
 implemented in SCALE3 ABSPACK scaling algorithm.
;
_exptl_crystal_colour colourless
_exptl_crystal_colour_primary colourless
_exptl_crystal_density_diffrn 1.178
_exptl_crystal_description block
_exptl_crystal_F_000 2064
_exptl_crystal_size_max 0.12
_exptl_crystal_size_mid 0.11
_exptl_crystal_size_min 0.1
_refine_diff_density_max 0.469
_refine_diff_density_min -0.443
_refine_diff_density_rms 0.047
_refine_ls_extinction_method none
_refine_ls_goodness_of_fit_ref 1.037
_refine_ls_hydrogen_treatment constr
_refine_ls_matrix_type full
_refine_ls_number_parameters 322
_refine_ls_number_reflns 5342
_refine_ls_number_restraints 0
_refine_ls_restrained_S_all 1.037
_refine_ls_R_factor_all 0.0540
_refine_ls_R_factor_gt 0.0435
_refine_ls_shift/su_max 0.000
_refine_ls_shift/su_mean 0.000
_refine_ls_structure_factor_coef Fsqd
_refine_ls_weighting_details 'w=1/[\s^2^(Fo^2^)+(0.0551P)^2^+1.2656P] where P=(Fo^2^+2Fc^2^)/3'
_refine_ls_weighting_scheme calc
_refine_ls_wR_factor_gt 0.1067
_refine_ls_wR_factor_ref 0.1146
_reflns_Friedel_coverage 0.000
_reflns_number_gt 4392
_reflns_number_total 5342
_reflns_threshold_expression 'I > 2\s(I)'
_cod_data_source_file c9ob02337b2.cif
_cod_data_source_block dq-57
_cod_depositor_comments 'Adding full bibliography for 7157272--7157273.cif.'
_cod_database_code 7157273
_shelx_shelxl_version_number 2018/3
_shelx_space_group_comment
;
The symmetry employed for this shelxl refinement is uniquely defined
by the following loop, which should always be used as a source of
symmetry information in preference to the above space-group names.
They are only intended as comments.
;
_reflns_odcompleteness_completeness 99.94
_reflns_odcompleteness_iscentric 1
_reflns_odcompleteness_theta 66.97
_olex2_refinement_description
;
1. Fixed Uiso
 At 1.2 times of:
  All C(H) groups, All C(H,H) groups, All N(H) groups
 At 1.5 times of:
  All C(H,H,H) groups
2.a Ternary CH refined with riding coordinates:
 C13(H13)
2.b Secondary CH2 refined with riding coordinates:
 C12(H12A,H12B), C14(H14A,H14B), C18(H18A,H18B), C15(H15A,H15B), C16(H16A,
 H16B), C17(H17A,H17B)
2.c Aromatic/amide H refined with riding coordinates:
 N1(H1), N3(H3), C7(H7), C11(H11), C8(H8), C9(H9), C10(H10)
2.d Idealised Me refined as rotating group:
 C20(H20A,H20B,H20C), C26(H26A,H26B,H26C), C25(H25A,H25B,H25C), C27(H27A,H27B,
 H27C), C21(H21A,H21B,H21C), C22(H22A,H22B,H22C)
;
_olex2_submission_special_instructions 'No special instructions were received'
_oxdiff_exptl_absorpt_empirical_details
;
Empirical correction (ABSPACK) includes:
- Absorption correction using spherical harmonics
- Frame scaling
;
_oxdiff_exptl_absorpt_empirical_full_max 1.710
_oxdiff_exptl_absorpt_empirical_full_min 0.473

loop_
_space_group_symop_operation_xyz
'x, y, z'
'-x+1/2, -y, z+1/2'
'-x, y+1/2, -z+1/2'
'x+1/2, -y+1/2, -z'
'-x, -y, -z'
'x-1/2, y, -z-1/2'
'x, -y-1/2, z-1/2'
'-x-1/2, y-1/2, z'

loop_
_atom_site_label
_atom_site_type_symbol
_atom_site_fract_x
_atom_site_fract_y
_atom_site_fract_z
_atom_site_U_iso_or_equiv
_atom_site_adp_type
_atom_site_occupancy
_atom_site_site_symmetry_order
_atom_site_calc_flag
_atom_site_refinement_flags_posn
_atom_site_refinement_flags_adp
O2 O 0.62111(5) 0.69953(7) 0.40281(4) 0.0178(2) Uani 1 1 d . .
O1 O 0.46066(5) 0.46930(8) 0.36978(5) 0.0242(2) Uani 1 1 d . .
N2 N 0.62572(6) 0.59003(9) 0.32541(5) 0.0174(2) Uani 1 1 d . .
N4 N 0.77039(6) 0.67300(9) 0.30785(5) 0.0184(2) Uani 1 1 d . .
N6 N 0.82108(6) 0.81920(9) 0.34138(5) 0.0221(3) Uani 1 1 d . .
N1 N 0.52959(6) 0.42071(10) 0.29383(5) 0.0201(3) Uani 1 1 d . .
H1 H 0.568194 0.436357 0.277180 0.024 Uiso 1 1 calc R U
N5 N 0.82988(6) 0.73269(10) 0.30782(6) 0.0231(3) Uani 1 1 d . .
N3 N 0.51953(6) 0.63156(10) 0.44763(5) 0.0229(3) Uani 1 1 d . .
H3 H 0.496405 0.570914 0.453472 0.028 Uiso 1 1 calc R U
C3 C 0.65597(7) 0.66876(10) 0.35346(6) 0.0167(3) Uani 1 1 d . .
C4 C 0.72229(7) 0.72204(10) 0.34234(6) 0.0171(3) Uani 1 1 d . .
C6 C 0.73173(7) 0.90904(11) 0.39981(6) 0.0181(3) Uani 1 1 d . .
C2 C 0.56445(7) 0.63027(10) 0.40393(6) 0.0174(3) Uani 1 1 d . .
C1 C 0.56687(7) 0.56303(11) 0.35671(6) 0.0173(3) Uani 1 1 d . .
C23 C 0.51455(7) 0.47973(11) 0.34088(6) 0.0182(3) Uani 1 1 d . .
C5 C 0.75541(7) 0.81681(11) 0.36339(6) 0.0181(3) Uani 1 1 d . .
C7 C 0.77965(8) 0.96439(11) 0.43448(6) 0.0210(3) Uani 1 1 d . .
H7 H 0.825418 0.939390 0.435995 0.025 Uiso 1 1 calc R U
C24 C 0.48693(8) 0.33216(12) 0.26785(6) 0.0220(3) Uani 1 1 d . .
C11 C 0.66332(8) 0.94853(11) 0.39786(6) 0.0219(3) Uani 1 1 d . .
H11 H 0.630819 0.912785 0.374889 0.026 Uiso 1 1 calc R U
C12 C 0.76410(8) 0.57597(11) 0.27019(6) 0.0212(3) Uani 1 1 d . .
H12A H 0.736547 0.518679 0.288867 0.025 Uiso 1 1 calc R U
H12B H 0.809979 0.545113 0.263206 0.025 Uiso 1 1 calc R U
C8 C 0.75958(8) 1.05635(12) 0.46670(6) 0.0248(3) Uani 1 1 d . .
H8 H 0.791784 1.092250 0.489889 0.030 Uiso 1 1 calc R U
C19 C 0.50550(8) 0.72583(11) 0.48676(6) 0.0218(3) Uani 1 1 d . .
C13 C 0.73032(8) 0.60577(11) 0.21355(6) 0.0219(3) Uani 1 1 d . .
H13 H 0.686955 0.646066 0.221392 0.026 Uiso 1 1 calc R U
C20 C 0.44619(8) 0.68484(12) 0.52431(7) 0.0263(3) Uani 1 1 d . .
H20A H 0.405771 0.671421 0.501373 0.040 Uiso 1 1 calc R U
H20B H 0.435741 0.740748 0.552377 0.040 Uiso 1 1 calc R U
H20C H 0.459705 0.616514 0.542837 0.040 Uiso 1 1 calc R U
C9 C 0.69160(9) 1.09476(12) 0.46435(7) 0.0269(3) Uani 1 1 d . .
H9 H 0.678229 1.156627 0.485776 0.032 Uiso 1 1 calc R U
C10 C 0.64365(8) 1.04077(12) 0.43000(7) 0.0268(3) Uani 1 1 d . .
H10 H 0.598036 1.066470 0.428480 0.032 Uiso 1 1 calc R U
C26 C 0.41507(8) 0.37956(13) 0.25411(8) 0.0309(4) Uani 1 1 d . .
H26A H 0.392496 0.402093 0.288636 0.046 Uiso 1 1 calc R U
H26B H 0.387675 0.323109 0.235553 0.046 Uiso 1 1 calc R U
H26C H 0.419889 0.443277 0.229493 0.046 Uiso 1 1 calc R U
C25 C 0.48120(8) 0.23116(13) 0.30740(7) 0.0286(3) Uani 1 1 d . .
H25A H 0.526900 0.203761 0.316142 0.043 Uiso 1 1 calc R U
H25B H 0.454887 0.173082 0.289090 0.043 Uiso 1 1 calc R U
H25C H 0.458214 0.253121 0.341843 0.043 Uiso 1 1 calc R U
C27 C 0.52447(9) 0.29937(14) 0.21332(7) 0.0311(4) Uani 1 1 d . .
H27A H 0.527819 0.363505 0.188826 0.047 Uiso 1 1 calc R U
H27B H 0.498943 0.241070 0.194450 0.047 Uiso 1 1 calc R U
H27C H 0.570296 0.272868 0.222326 0.047 Uiso 1 1 calc R U
C14 C 0.71239(9) 0.49862(12) 0.18135(7) 0.0302(4) Uani 1 1 d . .
H14A H 0.680156 0.454274 0.203702 0.036 Uiso 1 1 calc R U
H14B H 0.754289 0.454655 0.175842 0.036 Uiso 1 1 calc R U
C21 C 0.56947(9) 0.75093(15) 0.52273(7) 0.0348(4) Uani 1 1 d . .
H21A H 0.582490 0.684967 0.543542 0.052 Uiso 1 1 calc R U
H21B H 0.559095 0.810466 0.548837 0.052 Uiso 1 1 calc R U
H21C H 0.607149 0.773192 0.498473 0.052 Uiso 1 1 calc R U
C18 C 0.77665(10) 0.68137(13) 0.17754(7) 0.0319(4) Uani 1 1 d . .
H18A H 0.820936 0.644561 0.171133 0.038 Uiso 1 1 calc R U
H18B H 0.785456 0.750714 0.197848 0.038 Uiso 1 1 calc R U
C22 C 0.48307(10) 0.82929(13) 0.45282(8) 0.0347(4) Uani 1 1 d . .
H22A H 0.520289 0.852134 0.428228 0.052 Uiso 1 1 calc R U
H22B H 0.472035 0.889230 0.478497 0.052 Uiso 1 1 calc R U
H22C H 0.442850 0.811325 0.430451 0.052 Uiso 1 1 calc R U
C15 C 0.67976(10) 0.52474(14) 0.12351(8) 0.0392(4) Uani 1 1 d . .
H15A H 0.671750 0.455208 0.103156 0.047 Uiso 1 1 calc R U
H15B H 0.635144 0.560968 0.129191 0.047 Uiso 1 1 calc R U
C16 C 0.72603(11) 0.60030(16) 0.08818(7) 0.0409(4) Uani 1 1 d . .
H16A H 0.702843 0.618328 0.052744 0.049 Uiso 1 1 calc R U
H16B H 0.768930 0.561348 0.079226 0.049 Uiso 1 1 calc R U
C17 C 0.74253(12) 0.70801(15) 0.12015(8) 0.0416(4) Uani 1 1 d . .
H17A H 0.700022 0.750048 0.126349 0.050 Uiso 1 1 calc R U
H17B H 0.773670 0.753967 0.097599 0.050 Uiso 1 1 calc R U

loop_
_atom_site_aniso_label
_atom_site_aniso_U_11
_atom_site_aniso_U_22
_atom_site_aniso_U_33
_atom_site_aniso_U_23
_atom_site_aniso_U_13
_atom_site_aniso_U_12
O2 0.0174(5) 0.0163(4) 0.0197(5) -0.0017(4) 0.0029(4) -0.0016(4)
O1 0.0199(5) 0.0245(5) 0.0282(5) -0.0042(4) 0.0043(4) -0.0038(4)
N2 0.0180(6) 0.0149(5) 0.0193(6) 0.0007(4) 0.0000(5) 0.0007(4)
N4 0.0166(5) 0.0164(5) 0.0221(6) -0.0003(5) 0.0025(5) 0.0009(4)
N6 0.0196(6) 0.0201(5) 0.0265(6) -0.0021(5) 0.0030(5) -0.0008(5)
N1 0.0168(6) 0.0212(5) 0.0223(6) -0.0038(5) -0.0003(5) -0.0031(5)
N5 0.0184(6) 0.0218(6) 0.0291(6) -0.0024(5) 0.0031(5) -0.0018(5)
N3 0.0238(6) 0.0182(5) 0.0268(6) -0.0035(5) 0.0069(5) -0.0048(5)
C3 0.0177(6) 0.0141(6) 0.0183(6) 0.0011(5) 0.0019(5) 0.0031(5)
C4 0.0175(6) 0.0148(6) 0.0188(6) 0.0014(5) 0.0012(5) 0.0024(5)
C6 0.0207(7) 0.0149(6) 0.0188(6) 0.0026(5) 0.0018(5) -0.0016(5)
C2 0.0163(6) 0.0138(6) 0.0221(7) 0.0008(5) -0.0007(5) -0.0009(5)
C1 0.0182(6) 0.0137(6) 0.0199(6) 0.0003(5) 0.0007(5) 0.0007(5)
C23 0.0176(6) 0.0161(6) 0.0209(7) 0.0002(5) -0.0024(6) 0.0020(5)
C5 0.0181(6) 0.0159(6) 0.0203(6) 0.0031(5) 0.0007(6) 0.0000(5)
C7 0.0216(7) 0.0194(6) 0.0221(7) 0.0031(6) 0.0006(6) -0.0031(6)
C24 0.0204(7) 0.0212(6) 0.0245(7) -0.0045(6) -0.0038(6) -0.0032(6)
C11 0.0224(7) 0.0169(6) 0.0264(7) -0.0004(6) -0.0010(6) -0.0010(6)
C12 0.0214(7) 0.0157(6) 0.0264(7) -0.0027(5) 0.0038(6) 0.0039(5)
C8 0.0307(8) 0.0218(7) 0.0219(7) -0.0010(6) -0.0011(6) -0.0069(6)
C19 0.0250(7) 0.0182(6) 0.0223(7) -0.0022(6) 0.0056(6) 0.0012(6)
C13 0.0237(7) 0.0169(6) 0.0251(7) -0.0034(6) 0.0022(6) 0.0031(6)
C20 0.0290(8) 0.0226(7) 0.0274(8) 0.0006(6) 0.0098(7) 0.0028(6)
C9 0.0343(8) 0.0181(6) 0.0283(8) -0.0041(6) 0.0051(7) -0.0005(6)
C10 0.0259(8) 0.0214(6) 0.0332(8) -0.0028(6) 0.0034(7) 0.0036(6)
C26 0.0241(8) 0.0325(8) 0.0361(9) -0.0040(7) -0.0106(7) -0.0007(6)
C25 0.0274(8) 0.0225(7) 0.0359(9) -0.0011(7) -0.0019(7) -0.0041(6)
C27 0.0307(8) 0.0346(8) 0.0281(8) -0.0126(7) 0.0002(7) -0.0064(7)
C14 0.0323(8) 0.0221(7) 0.0361(9) -0.0071(6) -0.0017(7) 0.0002(6)
C21 0.0333(9) 0.0431(9) 0.0281(8) -0.0097(7) 0.0038(7) -0.0080(8)
C18 0.0424(9) 0.0272(7) 0.0260(8) -0.0005(6) 0.0001(7) -0.0073(7)
C22 0.0404(10) 0.0249(7) 0.0388(9) 0.0065(7) 0.0169(8) 0.0078(7)
C15 0.0414(10) 0.0348(8) 0.0414(10) -0.0168(8) -0.0120(8) 0.0039(8)
C16 0.0513(11) 0.0462(10) 0.0251(8) -0.0081(8) -0.0043(8) 0.0128(9)
C17 0.0606(12) 0.0369(9) 0.0274(8) 0.0049(7) -0.0020(9) -0.0042(9)

loop_
_atom_type_symbol
_atom_type_description
_atom_type_scat_dispersion_real
_atom_type_scat_dispersion_imag
_atom_type_scat_source
C C 0.0181 0.0091 'International Tables Vol C Tables 4.2.6.8 and 6.1.1.4'
H H 0.0000 0.0000 'International Tables Vol C Tables 4.2.6.8 and 6.1.1.4'
N N 0.0311 0.0180 'International Tables Vol C Tables 4.2.6.8 and 6.1.1.4'
O O 0.0492 0.0322 'International Tables Vol C Tables 4.2.6.8 and 6.1.1.4'

loop_
_geom_angle_atom_site_label_1
_geom_angle_atom_site_label_2
_geom_angle_atom_site_label_3
_geom_angle
C2 O2 C3 103.94(10)
C3 N2 C1 105.40(11)
N5 N4 C4 110.49(11)
N5 N4 C12 119.20(11)
C4 N4 C12 130.12(12)
N5 N6 C5 109.39(11)
C23 N1 H1 116.6
C23 N1 C24 126.79(12)
C24 N1 H1 116.6
N6 N5 N4 107.81(11)
C2 N3 H3 116.4
C2 N3 C19 127.11(12)
C19 N3 H3 116.4
O2 C3 C4 117.36(12)
N2 C3 O2 113.78(12)
N2 C3 C4 128.71(13)
N4 C4 C3 121.14(12)
N4 C4 C5 104.50(12)
C5 C4 C3 134.13(13)
C7 C6 C5 119.39(13)
C7 C6 C11 118.75(13)
C11 C6 C5 121.70(13)
O2 C2 C1 108.08(12)
N3 C2 O2 121.34(12)
N3 C2 C1 130.49(13)
N2 C1 C23 125.69(12)
C2 C1 N2 108.80(12)
C2 C1 C23 125.47(13)
O1 C23 N1 125.23(13)
O1 C23 C1 120.07(12)
N1 C23 C1 114.69(12)
N6 C5 C4 107.81(12)
N6 C5 C6 119.57(12)
C4 C5 C6 132.54(13)
C6 C7 H7 119.7
C8 C7 C6 120.61(14)
C8 C7 H7 119.7
N1 C24 C26 109.10(12)
N1 C24 C25 110.67(12)
N1 C24 C27 105.68(12)
C25 C24 C26 110.85(13)
C27 C24 C26 110.19(13)
C27 C24 C25 110.22(13)
C6 C11 H11 119.8
C10 C11 C6 120.37(14)
C10 C11 H11 119.8
N4 C12 H12A 109.1
N4 C12 H12B 109.1
N4 C12 C13 112.39(11)
H12A C12 H12B 107.9
C13 C12 H12A 109.1
C13 C12 H12B 109.1
C7 C8 H8 120.0
C9 C8 C7 120.09(14)
C9 C8 H8 120.0
N3 C19 C20 104.73(11)
N3 C19 C21 110.39(12)
N3 C19 C22 109.79(12)
C20 C19 C22 110.51(12)
C21 C19 C20 110.19(13)
C21 C19 C22 111.04(13)
C12 C13 H13 108.2
C12 C13 C14 109.61(12)
C14 C13 H13 108.2
C18 C13 C12 112.01(13)
C18 C13 H13 108.2
C18 C13 C14 110.55(13)
C19 C20 H20A 109.5
C19 C20 H20B 109.5
C19 C20 H20C 109.5
H20A C20 H20B 109.5
H20A C20 H20C 109.5
H20B C20 H20C 109.5
C8 C9 H9 120.1
C10 C9 C8 119.84(14)
C10 C9 H9 120.1
C11 C10 H10 119.8
C9 C10 C11 120.35(14)
C9 C10 H10 119.8
C24 C26 H26A 109.5
C24 C26 H26B 109.5
C24 C26 H26C 109.5
H26A C26 H26B 109.5
H26A C26 H26C 109.5
H26B C26 H26C 109.5
C24 C25 H25A 109.5
C24 C25 H25B 109.5
C24 C25 H25C 109.5
H25A C25 H25B 109.5
H25A C25 H25C 109.5
H25B C25 H25C 109.5
C24 C27 H27A 109.5
C24 C27 H27B 109.5
C24 C27 H27C 109.5
H27A C27 H27B 109.5
H27A C27 H27C 109.5
H27B C27 H27C 109.5
C13 C14 H14A 109.4
C13 C14 H14B 109.4
C13 C14 C15 111.36(13)
H14A C14 H14B 108.0
C15 C14 H14A 109.4
C15 C14 H14B 109.4
C19 C21 H21A 109.5
C19 C21 H21B 109.5
C19 C21 H21C 109.5
H21A C21 H21B 109.5
H21A C21 H21C 109.5
H21B C21 H21C 109.5
C13 C18 H18A 109.4
C13 C18 H18B 109.4
C13 C18 C17 111.21(15)
H18A C18 H18B 108.0
C17 C18 H18A 109.4
C17 C18 H18B 109.4
C19 C22 H22A 109.5
C19 C22 H22B 109.5
C19 C22 H22C 109.5
H22A C22 H22B 109.5
H22A C22 H22C 109.5
H22B C22 H22C 109.5
C14 C15 H15A 109.3
C14 C15 H15B 109.3
H15A C15 H15B 108.0
C16 C15 C14 111.63(15)
C16 C15 H15A 109.3
C16 C15 H15B 109.3
C15 C16 H16A 109.5
C15 C16 H16B 109.5
C15 C16 C17 110.65(15)
H16A C16 H16B 108.1
C17 C16 H16A 109.5
C17 C16 H16B 109.5
C18 C17 H17A 109.6
C18 C17 H17B 109.6
C16 C17 C18 110.47(14)
C16 C17 H17A 109.6
C16 C17 H17B 109.6
H17A C17 H17B 108.1

loop_
_geom_bond_atom_site_label_1
_geom_bond_atom_site_label_2
_geom_bond_distance
O2 C3 1.3909(16)
O2 C2 1.3675(16)
O1 C23 1.2460(17)
N2 C3 1.2867(17)
N2 C1 1.3884(17)
N4 N5 1.3474(17)
N4 C4 1.3629(18)
N4 C12 1.4627(17)
N6 N5 1.3104(17)
N6 C5 1.3653(18)
N1 H1 0.8600
N1 C23 1.3440(18)
N1 C24 1.4705(17)
N3 H3 0.8600
N3 C2 1.3435(18)
N3 C19 1.4783(18)
C3 C4 1.4486(19)
C4 C5 1.3889(19)
C6 C5 1.4670(19)
C6 C7 1.397(2)
C6 C11 1.398(2)
C2 C1 1.3715(19)
C1 C23 1.4622(19)
C7 H7 0.9300
C7 C8 1.388(2)
C24 C26 1.528(2)
C24 C25 1.526(2)
C24 C27 1.524(2)
C11 H11 0.9300
C11 C10 1.388(2)
C12 H12A 0.9700
C12 H12B 0.9700
C12 C13 1.525(2)
C8 H8 0.9300
C8 C9 1.386(2)
C19 C20 1.523(2)
C19 C21 1.523(2)
C19 C22 1.532(2)
C13 H13 0.9800
C13 C14 1.5253(19)
C13 C18 1.525(2)
C20 H20A 0.9600
C20 H20B 0.9600
C20 H20C 0.9600
C9 H9 0.9300
C9 C10 1.385(2)
C10 H10 0.9300
C26 H26A 0.9600
C26 H26B 0.9600
C26 H26C 0.9600
C25 H25A 0.9600
C25 H25B 0.9600
C25 H25C 0.9600
C27 H27A 0.9600
C27 H27B 0.9600
C27 H27C 0.9600
C14 H14A 0.9700
C14 H14B 0.9700
C14 C15 1.531(3)
C21 H21A 0.9600
C21 H21B 0.9600
C21 H21C 0.9600
C18 H18A 0.9700
C18 H18B 0.9700
C18 C17 1.535(2)
C22 H22A 0.9600
C22 H22B 0.9600
C22 H22C 0.9600
C15 H15A 0.9700
C15 H15B 0.9700
C15 C16 1.515(3)
C16 H16A 0.9700
C16 H16B 0.9700
C16 C17 1.522(2)
C17 H17A 0.9700
C17 H17B 0.9700

loop_
_geom_torsion_atom_site_label_1
_geom_torsion_atom_site_label_2
_geom_torsion_atom_site_label_3
_geom_torsion_atom_site_label_4
_geom_torsion
O2 C3 C4 N4 157.17(12)
O2 C3 C4 C5 -16.3(2)
O2 C2 C1 N2 0.04(15)
O2 C2 C1 C23 -177.77(12)
N2 C3 C4 N4 -18.0(2)
N2 C3 C4 C5 168.48(15)
N2 C1 C23 O1 -173.75(12)
N2 C1 C23 N1 5.1(2)
N4 C4 C5 N6 -0.73(15)
N4 C4 C5 C6 175.84(14)
N4 C12 C13 C14 -168.96(12)
N4 C12 C13 C18 67.95(15)
N5 N4 C4 C3 -174.63(12)
N5 N4 C4 C5 0.57(15)
N5 N4 C12 C13 -93.72(15)
N5 N6 C5 C4 0.65(16)
N5 N6 C5 C6 -176.44(12)
N3 C2 C1 N2 -176.56(14)
N3 C2 C1 C23 5.6(2)
C3 O2 C2 N3 176.64(12)
C3 O2 C2 C1 -0.33(14)
C3 N2 C1 C2 0.30(15)
C3 N2 C1 C23 178.10(13)
C3 C4 C5 N6 173.55(14)
C3 C4 C5 C6 -9.9(3)
C4 N4 N5 N6 -0.18(15)
C4 N4 C12 C13 80.75(17)
C6 C7 C8 C9 -0.5(2)
C6 C11 C10 C9 0.0(2)
C2 O2 C3 N2 0.56(14)
C2 O2 C3 C4 -175.32(11)
C2 N3 C19 C20 175.22(14)
C2 N3 C19 C21 -66.19(19)
C2 N3 C19 C22 56.55(19)
C2 C1 C23 O1 3.7(2)
C2 C1 C23 N1 -177.48(13)
C1 N2 C3 O2 -0.53(15)
C1 N2 C3 C4 174.78(13)
C23 N1 C24 C26 57.21(19)
C23 N1 C24 C25 -65.01(18)
C23 N1 C24 C27 175.68(13)
C5 N6 N5 N4 -0.30(15)
C5 C6 C7 C8 175.98(12)
C5 C6 C11 C10 -175.63(13)
C7 C6 C5 N6 -32.31(19)
C7 C6 C5 C4 151.44(15)
C7 C6 C11 C10 -0.2(2)
C7 C8 C9 C10 0.3(2)
C24 N1 C23 O1 -1.1(2)
C24 N1 C23 C1 -179.83(12)
C11 C6 C5 N6 143.07(14)
C11 C6 C5 C4 -33.2(2)
C11 C6 C7 C8 0.5(2)
C12 N4 N5 N6 175.31(12)
C12 N4 C4 C3 10.5(2)
C12 N4 C4 C5 -174.29(13)
C12 C13 C14 C15 -178.73(14)
C12 C13 C18 C17 178.59(13)
C8 C9 C10 C11 -0.1(2)
C19 N3 C2 O2 25.3(2)
C19 N3 C2 C1 -158.47(15)
C13 C14 C15 C16 55.35(19)
C13 C18 C17 C16 -57.3(2)
C14 C13 C18 C17 56.03(18)
C14 C15 C16 C17 -56.2(2)
C18 C13 C14 C15 -54.77(18)
C15 C16 C17 C18 56.9(2)
